data_1527582
loop_
_publ_author_name
'Jacobs, H.'
'Kockelkorn, J.'

_publ_section_title
;
 Darstellung und Kristallstruktur des Rubidiumcalciumamids Rb Ca (N H2)3
;
_journal_name_full 'Zeitschrift fuer Anorganische und Allgemeine Chemie'
_journal_page_first 147
_journal_page_last 154
_journal_volume 456
_journal_year 1979
_chemical_formula_sum 'Ca H6 N3 Rb'
_chemical_name_systematic 'Rb Ca (N H2)3'
_space_group_IT_number 15
_symmetry_space_group_name_Hall '-C 2yc'
_symmetry_space_group_name_H-M 'C 1 2/c 1'
_cell_angle_alpha 90
_cell_angle_beta 108.5
_cell_angle_gamma 90
_cell_formula_units_Z 4
_cell_length_a 7.08
_cell_length_b 11.95
_cell_length_c 6.54
_cell_volume 524.730
_citation_journal_id_ASTM ZAACAB
_cod_data_source_file Jacobs_ZAACAB_1979_839.cif
_cod_data_source_block H6Ca1N3Rb1
_cod_original_cell_volume 524.7295
_cod_original_formula_sum 'H6 Ca1 N3 Rb1'
_cod_database_code 1527582

loop_
_symmetry_equiv_pos_as_xyz
x,y,z
-x,y,-z+1/2
-x,-y,-z
x,-y,z-1/2
x+1/2,y+1/2,z
-x+1/2,y+1/2,-z+1/2
-x+1/2,-y+1/2,-z
x+1/2,-y+1/2,z-1/2

loop_
_atom_site_label
_atom_site_type_symbol
_atom_site_fract_x
_atom_site_fract_y
_atom_site_fract_z
_atom_site_occupancy
_atom_site_U_iso_or_equiv
H3 H+1 0.303 0.027 0.373 1 0.0
N2 N-3 0.7541 0.9255 0.6651 1 0.0
H1 H+1 0.605 0.687 0.846 1 0.0
Rb1 Rb+1 0 0.2951 0.25 1 0.0
N1 N-3 0 0.8418 0.25 1 0.0
H2 H+1 0.178 0.38 0.702 1 0.0
Ca1 Ca+2 0 0 0 1 0.0
